data_4349726
loop_
_publ_author_name
'Wang, Long-Fei'
'Qiu, Jiang-Zhen'
'Chen, Yan-Cong'
'Liu, Jun-Liang'
'Li, Quan-Wen'
'Jia, Jian-Hua'
'Tong, Ming-Liang'

_publ_section_title
;
 [2 + 2] Photochemical modulation of the Dy(iii) single-molecule magnet:
 opposite influence on the energy barrier and relaxation time
;
_journal_issue 8
_journal_name_full 'Inorganic Chemistry Frontiers'
_journal_page_first 1311
_journal_paper_doi 10.1039/C7QI00221A
_journal_volume 4
_journal_year 2017
_chemical_formula_moiety 'C20 H17 Dy N7 O5 S3, C N S, 2(C12 H11 N2)'
_chemical_formula_sum 'C45 H39 Dy N12 O5 S4'
_chemical_formula_weight 1118.62
_space_group_crystal_system triclinic
_space_group_IT_number 2
_space_group_name_Hall '-P 1'
_space_group_name_H-M_alt 'P -1'
_atom_sites_solution_hydrogens geom
_atom_sites_solution_primary direct
_atom_sites_solution_secondary difmap
_audit_creation_date 2017-02-15
_audit_creation_method
;
Olex2 1.2
(compiled 2016.02.19 svn.r3266 for OlexSys, GUI svn.r5155)
;
_audit_update_record
;
2017-02-17 deposited with the CCDC.
2017-06-05 downloaded from the CCDC.
;
_cell_angle_alpha 92.846(2)
_cell_angle_beta 98.463(2)
_cell_angle_gamma 109.273(2)
_cell_formula_units_Z 2
_cell_length_a 10.4132(7)
_cell_length_b 12.4976(7)
_cell_length_c 19.8741(12)
_cell_measurement_reflns_used 9953
_cell_measurement_temperature 150(2)
_cell_measurement_theta_max 27.54
_cell_measurement_theta_min 2.50
_cell_volume 2401.5(3)
_computing_molecular_graphics 'Olex2 (Dolomanov et al., 2009)'
_computing_publication_material 'Olex2 (Dolomanov et al., 2009)'
_computing_structure_refinement 'XL (Sheldrick, 2008)'
_computing_structure_solution 'SHELXS-97 (Sheldrick, 1990)'
_diffrn_ambient_temperature 149.99
_diffrn_measured_fraction_theta_full 0.994
_diffrn_measured_fraction_theta_max 0.994
_diffrn_measurement_device_type 'CCD area detector'
_diffrn_measurement_method 'phi and omega scans'
_diffrn_radiation_monochromator graphite
_diffrn_radiation_type MoK\a
_diffrn_radiation_wavelength 0.71073
_diffrn_reflns_av_R_equivalents 0.0672
_diffrn_reflns_av_unetI/netI 0.0576
_diffrn_reflns_limit_h_max 13
_diffrn_reflns_limit_h_min -13
_diffrn_reflns_limit_k_max 16
_diffrn_reflns_limit_k_min -13
_diffrn_reflns_limit_l_max 25
_diffrn_reflns_limit_l_min -25
_diffrn_reflns_number 46586
_diffrn_reflns_theta_full 27.59
_diffrn_reflns_theta_max 27.59
_diffrn_reflns_theta_min 2.50
_diffrn_source 'fine-focus sealed tube'
_exptl_absorpt_coefficient_mu 1.788
_exptl_absorpt_correction_T_max 0.7456
_exptl_absorpt_correction_T_min 0.4846
_exptl_absorpt_correction_type multi-scan
_exptl_absorpt_process_details
;
SADABS-2014/5 (Bruker,2014/5) was used for absorption correction.
wR2(int) was 0.1668 before and 0.0748 after correction.
The Ratio of minimum to maximum transmission is 0.6499.
The \l/2 correction factor is Not present.
;
_exptl_crystal_colour colourless
_exptl_crystal_colour_primary colourless
_exptl_crystal_density_diffrn 1.547
_exptl_crystal_density_method 'not measured'
_exptl_crystal_description plate
_exptl_crystal_F_000 1126
_exptl_crystal_size_max 0.232
_exptl_crystal_size_mid 0.173
_exptl_crystal_size_min 0.066
_refine_diff_density_max 1.667
_refine_diff_density_min -1.482
_refine_diff_density_rms 0.134
_refine_ls_extinction_method none
_refine_ls_goodness_of_fit_ref 1.059
_refine_ls_hydrogen_treatment mixed
_refine_ls_matrix_type full
_refine_ls_number_parameters 644
_refine_ls_number_reflns 11081
_refine_ls_number_restraints 36
_refine_ls_restrained_S_all 1.059
_refine_ls_R_factor_all 0.0481
_refine_ls_R_factor_gt 0.0408
_refine_ls_shift/su_max 0.001
_refine_ls_shift/su_mean 0.000
_refine_ls_structure_factor_coef Fsqd
_refine_ls_weighting_details 'calc w=1/[\s^2^(Fo^2^)+(0.0229P)^2^+5.5809P] where P=(Fo^2^+2Fc^2^)/3'
_refine_ls_weighting_scheme calc
_refine_ls_wR_factor_gt 0.0895
_refine_ls_wR_factor_ref 0.0925
_reflns_number_gt 9971
_reflns_number_total 11081
_reflns_threshold_expression >2sigma(I)
_cod_data_source_file c7qi00221a2.cif
_cod_data_source_block a
_cod_database_code 4349726
_olex2_refinement_description
;
1. Fixed Uiso
 At 1.2 times of:
  All C(H) groups, All N(H) groups, All O(H,H) groups
2. Shared sites
{N7A, N7B}
{N8A, N8B}
3. Uiso/Uaniso restraints and constraints
Uanis(C10A) \\sim Ueq: with sigma of 0.001 and sigma for terminal atoms of 0.002
Uanis(C14A) \\sim Ueq: with sigma of 0.01 and sigma for terminal atoms of 0.02
Uanis(C20A) \\sim Ueq: with sigma of 0.01 and sigma for terminal atoms of 0.02
Uanis(C18A) \\sim Ueq: with sigma of 0.01 and sigma for terminal atoms of 0.02
Uanis(C21B) \\sim Ueq: with sigma of 0.1 and sigma for terminal atoms of 0.2
Uanis(C21B) \\sim Ueq: with sigma of 0.005 and sigma for terminal atoms of 0.001
Uanis(N7A) = Uanis(N7B)
Uanis(N8A) = Uanis(N8B)
Uanis(C10A) = Uanis(C10B)
Uanis(C11A) = Uanis(C11B)
Uanis(C12A) = Uanis(C12B)
Uanis(C13A) = Uanis(C13B)
Uanis(C14A) = Uanis(C14B)
Uanis(C15A) = Uanis(C15B)
Uanis(C16A) = Uanis(C16B)
Uanis(C17A) = Uanis(C17B)
Uanis(C18A) = Uanis(C18B)
Uanis(C19A) = Uanis(C19B)
Uanis(C20A) = Uanis(C20B)
Uanis(C21A) = Uanis(C21B)
4. Others
 Sof(N7B)=Sof(C10B)=Sof(H10B)=Sof(C11B)=Sof(H11B)=Sof(C12B)=Sof(C13B)=
 Sof(H13B)=Sof(C14B)=Sof(H14B)=Sof(N8B)=Sof(C19B)=Sof(H19B)=Sof(C18B)=Sof(H18B)=
 Sof(C17B)=Sof(C21B)=Sof(H21B)=Sof(C20B)=Sof(H20B)=Sof(C15B)=Sof(H15B)=
 Sof(C16B)=Sof(H16B)=1-FVAR(1)
 Sof(N7A)=Sof(C10A)=Sof(H10A)=Sof(C11A)=Sof(H11A)=Sof(C12A)=Sof(C13A)=
 Sof(H13A)=Sof(C14A)=Sof(H14A)=Sof(N8A)=Sof(C19A)=Sof(H19A)=Sof(C18A)=Sof(H18A)=
 Sof(C17A)=Sof(C21A)=Sof(H21A)=Sof(C20A)=Sof(H20A)=Sof(C15A)=Sof(H15A)=
 Sof(C16A)=Sof(H16A)=FVAR(1)
5.a Riding coordinates:
 O1W(H1WA,H1WB), N12(H12)
5.b Aromatic/amide H refined with riding coordinates:
 N5(H5), N9(H9A), C6(H6), C7(H7), C8(H8), C11A(H11A), C13A(H13A), C14A(H14A),
 C19A(H19A), C18A(H18A), C21A(H21A), C20A(H20A), C15A(H15A), C16A(H16A),
 C10B(H10B), C11B(H11B), C13B(H13B), C14B(H14B), C19B(H19B), C18B(H18B),
 C21B(H21B), C20B(H20B), C15B(H15B), C16B(H16B), C9(H9), C22(H22), C23(H23),
 C25(H25), C26(H26), C27(H27), C28(H28), C30(H30), C31(H31), C32(H32), C33(H33),
  C34(H34), C35(H35), C37(H37), C38(H38), C39(H39), C40(H40), C42(H42),
 C43(H43), C44(H44), C45(H45)
;
_olex2_submission_special_instructions 'No special instructions were received'

loop_
_space_group_symop_id
_space_group_symop_operation_xyz
1 'x, y, z'
2 '-x, -y, -z'

loop_
_atom_site_label
_atom_site_type_symbol
_atom_site_fract_x
_atom_site_fract_y
_atom_site_fract_z
_atom_site_U_iso_or_equiv
_atom_site_adp_type
_atom_site_occupancy
_atom_site_calc_flag
_atom_site_disorder_assembly
_atom_site_disorder_group
_atom_site_refinement_flags_posn
_atom_site_refinement_flags_adp
Dy1 Dy 0.829870(16) 0.342972(14) 0.225376(8) 0.01920(6) Uani 1 d . . . .
S1 S 0.69026(18) -0.07312(11) 0.11839(8) 0.0656(4) Uani 1 d A . . .
S2 S 0.50214(11) 0.32256(9) -0.00371(4) 0.0331(2) Uani 1 d A . . .
S3 S 0.42570(14) 0.24558(12) 0.35837(8) 0.0598(4) Uani 1 d A . . .
S4 S -0.03127(15) 0.75216(12) 0.30724(9) 0.0626(4) Uani 1 d . . . .
O1 O 0.8832(3) 0.5196(2) 0.16580(14) 0.0332(6) Uani 1 d A . . .
O1W O 0.9550(3) 0.4882(2) 0.31466(13) 0.0317(6) Uani 1 d A . . .
H1WA H 0.9676 0.5520 0.2986 0.038 Uiso 1 d . . R .
H1WB H 1.0323 0.4860 0.3341 0.038 Uiso 1 d . . R .
O2 O 0.7128(3) 0.4868(2) 0.22065(12) 0.0273(5) Uani 1 d A . . .
O3 O 0.7366(4) 0.6100(3) 0.14609(19) 0.0551(9) Uani 1 d . . . .
O4 O 1.0334(3) 0.3579(3) 0.19771(16) 0.0409(7) Uani 1 d A . . .
N1 N 0.7784(3) 0.1459(3) 0.18441(15) 0.0297(7) Uani 1 d A . . .
N2 N 0.6734(4) 0.3076(3) 0.11531(16) 0.0356(8) Uani 1 d A . . .
N3 N 0.6428(3) 0.2808(3) 0.28606(15) 0.0278(7) Uani 1 d A . . .
N4 N 0.7766(3) 0.5415(3) 0.17646(17) 0.0311(7) Uani 1 d A . . .
N5 N 1.3476(4) 0.4503(4) 0.0927(2) 0.0579(12) Uani 1 d A . . .
H5 H 1.4154 0.4686 0.0690 0.069 Uiso 1 calc . . R .
N6 N 0.2005(6) 0.8539(4) 0.4054(2) 0.0629(13) Uani 1 d . . . .
N9 N 0.3790(3) 0.0185(3) 0.22536(17) 0.0323(7) Uani 1 d . . . .
H9A H 0.4411 0.0017 0.2537 0.039 Uiso 1 calc . . R .
N10 N -0.2077(4) 0.2331(3) -0.10033(15) 0.0312(7) Uani 1 d . . . .
N11 N 0.1715(3) 0.5012(3) 0.41589(15) 0.0299(7) Uani 1 d . . . .
N12 N 0.6385(4) 0.2857(3) 0.79662(15) 0.0298(7) Uani 1 d . . . .
H12 H 0.6798 0.2691 0.8358 0.036 Uiso 1 d . . R .
C1 C 0.7441(4) 0.0544(3) 0.15772(19) 0.0301(8) Uani 1 d . . . .
C2 C 0.6037(4) 0.3143(3) 0.06573(17) 0.0252(7) Uani 1 d . . . .
C3 C 0.5527(4) 0.2664(3) 0.31626(19) 0.0284(8) Uani 1 d . . . .
C4 C 0.1015(6) 0.8067(5) 0.3646(2) 0.0491(13) Uani 1 d . . . .
C5 C 1.1336(4) 0.3893(3) 0.1653(2) 0.0285(8) Uani 1 d . . . .
C6 C 1.1232(4) 0.4382(4) 0.1030(2) 0.0364(9) Uani 1 d A . . .
H6 H 1.0403 0.4511 0.0853 0.044 Uiso 1 calc . . R .
C7 C 1.2299(6) 0.4668(5) 0.0684(2) 0.0540(13) Uani 1 d . . . .
H7 H 1.2211 0.4990 0.0264 0.065 Uiso 1 calc A . R .
C8 C 1.3656(5) 0.4067(4) 0.1522(3) 0.0489(12) Uani 1 d . . . .
H8 H 1.4515 0.3974 0.1682 0.059 Uiso 1 calc A . R .
N7A N 0.9245(3) 0.2463(3) 0.32351(15) 0.0292(7) Uani 0.439(4) d A 1 . .
C10A C 1.0117(11) 0.1862(9) 0.3020(5) 0.0226(12) Uani 0.439(4) d A 1 . U
H10A H 1.027(10) 0.185(8) 0.261(5) 0.027 Uiso 0.439(4) d A 1 R .
C11A C 1.0794(14) 0.1361(13) 0.3487(6) 0.0223(18) Uani 0.439(4) d A 1 . .
H11A H 1.1380 0.0983 0.3346 0.027 Uiso 0.439(4) calc A 1 R .
C12A C 1.0613(12) 0.1414(9) 0.4154(7) 0.0234(15) Uani 0.439(4) d A 1 . .
C13A C 0.9750(15) 0.1972(13) 0.4336(8) 0.0240(18) Uani 0.439(4) d A 1 . .
H13A H 0.9597 0.2031 0.4794 0.029 Uiso 0.439(4) calc A 1 R .
C14A C 0.910(2) 0.245(2) 0.3816(12) 0.022(2) Uani 0.439(4) d A 1 . U
H14A H 0.8483 0.2803 0.3948 0.027 Uiso 0.439(4) calc A 1 R .
N8A N 1.4346(3) 0.0152(3) 0.67676(16) 0.0307(7) Uani 0.439(4) d A 1 . .
C19A C 1.446(4) 0.012(3) 0.6052(14) 0.047(3) Uani 0.439(4) d A 1 . .
H19A H 1.5213 -0.0023 0.5898 0.056 Uiso 0.439(4) calc A 1 R .
C18A C 1.3437(19) 0.0309(19) 0.5600(11) 0.052(3) Uani 0.439(4) d A 1 . U
H18A H 1.3363 0.0132 0.5122 0.062 Uiso 0.439(4) calc A 1 R .
C17A C 1.2525(15) 0.0751(12) 0.5842(7) 0.0288(17) Uani 0.439(4) d A 1 . .
C21A C 1.2494(17) 0.0856(15) 0.6519(6) 0.027(2) Uani 0.439(4) d A 1 . .
H21A H 1.1817 0.1125 0.6666 0.032 Uiso 0.439(4) calc A 1 R .
C20A C 1.338(4) 0.059(3) 0.6999(10) 0.024(2) Uani 0.439(4) d A 1 . U
H20A H 1.3354 0.0704 0.7472 0.029 Uiso 0.439(4) calc A 1 R .
C15A C 1.1488(10) 0.1003(8) 0.4665(5) 0.0316(12) Uani 0.439(4) d A 1 . .
H15A H 1.2013 0.0597 0.4489 0.038 Uiso 0.439(4) calc A 1 R .
C16A C 1.1615(11) 0.1144(9) 0.5349(5) 0.0363(13) Uani 0.439(4) d A 1 . .
H16A H 1.1073 0.1529 0.5531 0.044 Uiso 0.439(4) calc A 1 R .
N7B N 0.9245(3) 0.2463(3) 0.32351(15) 0.0292(7) Uani 0.561(4) d A 2 . .
C10B C 1.0121(9) 0.1955(7) 0.3209(4) 0.0226(12) Uani 0.561(4) d A 2 . .
H10B H 1.0394 0.1880 0.2779 0.027 Uiso 0.561(4) calc A 2 R .
C11B C 1.0714(10) 0.1503(9) 0.3740(4) 0.0223(18) Uani 0.561(4) d A 2 . .
H11B H 1.1313 0.1097 0.3660 0.027 Uiso 0.561(4) calc A 2 R .
C12B C 1.0422(9) 0.1651(7) 0.4392(4) 0.0234(15) Uani 0.561(4) d A 2 . .
C13B C 0.9428(11) 0.2148(10) 0.4456(5) 0.0240(18) Uani 0.561(4) d A 2 . .
H13B H 0.9144 0.2208 0.4885 0.029 Uiso 0.561(4) calc A 2 R .
C14B C 0.8856(17) 0.2550(17) 0.3905(9) 0.022(2) Uani 0.561(4) d A 2 . .
H14B H 0.8186 0.2896 0.3961 0.027 Uiso 0.561(4) calc A 2 R .
N8B N 1.4346(3) 0.0152(3) 0.67676(16) 0.0307(7) Uani 0.561(4) d A 2 . .
C19B C 1.455(3) -0.011(2) 0.6178(10) 0.047(3) Uani 0.561(4) d A 2 . .
H19B H 1.5158 -0.0519 0.6132 0.056 Uiso 0.561(4) calc A 2 R .
C18B C 1.3879(13) 0.0189(14) 0.5599(8) 0.052(3) Uani 0.561(4) d A 2 . .
H18B H 1.4143 0.0095 0.5168 0.062 Uiso 0.561(4) calc A 2 R .
C17B C 1.2838(11) 0.0623(8) 0.5647(5) 0.0288(17) Uani 0.561(4) d A 2 . .
C21B C 1.2558(13) 0.0768(11) 0.6303(5) 0.027(2) Uani 0.561(4) d A 2 . U
H21B H 1.1833 0.1036 0.6381 0.032 Uiso 0.561(4) calc A 2 R .
C20B C 1.337(3) 0.051(2) 0.6833(7) 0.024(2) Uani 0.561(4) d A 2 . .
H20B H 1.3184 0.0602 0.7281 0.029 Uiso 0.561(4) calc A 2 R .
C15B C 1.1118(8) 0.1337(6) 0.5010(4) 0.0316(12) Uani 0.561(4) d A 2 . .
H15B H 1.0824 0.1458 0.5429 0.038 Uiso 0.561(4) calc A 2 R .
C16B C 1.2122(8) 0.0899(7) 0.5033(4) 0.0363(13) Uani 0.561(4) d A 2 . .
H16B H 1.2394 0.0753 0.4612 0.044 Uiso 0.561(4) calc A 2 R .
C9 C 1.2623(4) 0.3754(3) 0.1900(2) 0.0338(9) Uani 1 d A . . .
H9 H 1.2759 0.3447 0.2322 0.041 Uiso 1 calc . . R .
C22 C 0.2548(4) 0.4397(3) 0.41586(18) 0.0276(8) Uani 1 d . . . .
H22 H 0.2699 0.4133 0.3731 0.033 Uiso 1 calc . . R .
C23 C 0.3204(4) 0.4124(3) 0.47482(17) 0.0250(7) Uani 1 d . . . .
H23 H 0.3789 0.3685 0.4719 0.030 Uiso 1 calc . . R .
C24 C 0.3003(4) 0.4494(3) 0.53844(17) 0.0248(7) Uani 1 d . . . .
C25 C 0.2170(5) 0.5158(4) 0.5385(2) 0.0394(10) Uani 1 d . . . .
H25 H 0.2012 0.5445 0.5805 0.047 Uiso 1 calc . . R .
C26 C 0.1570(5) 0.5399(4) 0.4772(2) 0.0409(10) Uani 1 d . . . .
H26 H 0.1019 0.5870 0.4786 0.049 Uiso 1 calc . . R .
C27 C 0.3613(4) 0.4220(3) 0.60393(17) 0.0263(7) Uani 1 d . . . .
H27 H 0.3343 0.4450 0.6443 0.032 Uiso 1 calc . . R .
C28 C 0.4518(4) 0.3672(3) 0.61074(18) 0.0253(7) Uani 1 d . . . .
H28 H 0.4782 0.3439 0.5703 0.030 Uiso 1 calc . . R .
C29 C 0.5138(4) 0.3401(3) 0.67580(18) 0.0245(7) Uani 1 d . . . .
C30 C 0.6309(4) 0.3093(4) 0.6783(2) 0.0320(8) Uani 1 d . . . .
H30 H 0.6697 0.3057 0.6382 0.038 Uiso 1 calc . . R .
C31 C 0.6903(4) 0.2840(4) 0.7393(2) 0.0356(9) Uani 1 d . . . .
H31 H 0.7714 0.2646 0.7405 0.043 Uiso 1 calc . . R .
C32 C 0.5238(4) 0.3126(3) 0.79494(18) 0.0297(8) Uani 1 d . . . .
H32 H 0.4853 0.3119 0.8355 0.036 Uiso 1 calc . . R .
C33 C 0.4599(4) 0.3413(3) 0.73635(18) 0.0272(7) Uani 1 d . . . .
H33 H 0.3799 0.3618 0.7370 0.033 Uiso 1 calc . . R .
C34 C -0.0747(5) 0.2633(4) -0.1089(2) 0.0438(11) Uani 1 d . . . .
H34 H -0.0476 0.3039 -0.1465 0.053 Uiso 1 calc . . R .
C35 C 0.0219(5) 0.2374(4) -0.0652(2) 0.0412(10) Uani 1 d . . . .
H35 H 0.1146 0.2597 -0.0728 0.049 Uiso 1 calc . . R .
C36 C -0.0143(4) 0.1788(3) -0.00962(18) 0.0287(8) Uani 1 d . . . .
C37 C -0.1513(5) 0.1492(4) -0.00062(19) 0.0370(9) Uani 1 d . . . .
H37 H -0.1801 0.1100 0.0372 0.044 Uiso 1 calc . . R .
C38 C -0.2462(5) 0.1771(4) -0.04703(19) 0.0352(9) Uani 1 d . . . .
H38 H -0.3397 0.1561 -0.0407 0.042 Uiso 1 calc . . R .
C39 C 0.0934(4) 0.1519(3) 0.03592(19) 0.0321(8) Uani 1 d . . . .
H39 H 0.1840 0.1764 0.0253 0.038 Uiso 1 calc . . R .
C40 C 0.0736(4) 0.0964(3) 0.09020(19) 0.0322(8) Uani 1 d . . . .
H40 H -0.0171 0.0713 0.1007 0.039 Uiso 1 calc . . R .
C41 C 0.1819(4) 0.0704(3) 0.13587(19) 0.0282(8) Uani 1 d . . . .
C42 C 0.3188(4) 0.1018(4) 0.1260(2) 0.0348(9) Uani 1 d . . . .
H42 H 0.3466 0.1416 0.0882 0.042 Uiso 1 calc . . R .
C43 C 0.4136(4) 0.0747(4) 0.1717(2) 0.0356(9) Uani 1 d . . . .
H43 H 0.5067 0.0967 0.1647 0.043 Uiso 1 calc . . R .
C44 C 0.2490(4) -0.0116(4) 0.2350(2) 0.0368(9) Uani 1 d . . . .
H44 H 0.2247 -0.0506 0.2736 0.044 Uiso 1 calc . . R .
C45 C 0.1479(4) 0.0112(4) 0.1917(2) 0.0340(9) Uani 1 d . . . .
H45 H 0.0555 -0.0133 0.1999 0.041 Uiso 1 calc . . R .

loop_
_atom_site_aniso_label
_atom_site_aniso_U_11
_atom_site_aniso_U_22
_atom_site_aniso_U_33
_atom_site_aniso_U_23
_atom_site_aniso_U_13
_atom_site_aniso_U_12
Dy1 0.01313(9) 0.02551(9) 0.02143(8) 0.00594(6) 0.00563(6) 0.00824(6)
S1 0.0886(11) 0.0289(6) 0.0719(8) -0.0073(6) 0.0506(8) -0.0038(6)
S2 0.0418(6) 0.0439(6) 0.0182(4) 0.0065(4) 0.0036(4) 0.0210(5)
S3 0.0441(7) 0.0528(8) 0.0799(9) -0.0119(6) 0.0459(7) 0.0010(6)
S4 0.0452(8) 0.0478(8) 0.0961(11) 0.0017(7) 0.0083(7) 0.0201(6)
O1 0.0259(14) 0.0333(15) 0.0476(16) 0.0143(12) 0.0175(12) 0.0134(12)
O1W 0.0279(15) 0.0300(14) 0.0356(14) 0.0040(11) -0.0059(11) 0.0125(12)
O2 0.0215(13) 0.0354(15) 0.0315(13) 0.0096(11) 0.0093(10) 0.0151(11)
O3 0.060(2) 0.058(2) 0.075(2) 0.0444(18) 0.0331(18) 0.0423(19)
O4 0.0225(15) 0.0457(18) 0.067(2) 0.0210(15) 0.0284(14) 0.0173(13)
N1 0.0296(18) 0.0319(18) 0.0290(15) 0.0047(13) 0.0055(13) 0.0120(15)
N2 0.042(2) 0.0344(19) 0.0295(17) 0.0029(13) 0.0003(15) 0.0139(16)
N3 0.0197(16) 0.0352(18) 0.0306(15) 0.0078(13) 0.0098(12) 0.0094(13)
N4 0.0277(17) 0.0296(17) 0.0419(18) 0.0129(14) 0.0122(14) 0.0138(14)
N5 0.038(2) 0.074(3) 0.058(3) -0.006(2) 0.033(2) 0.006(2)
N6 0.075(3) 0.065(3) 0.043(2) -0.013(2) 0.010(2) 0.018(3)
N9 0.0277(18) 0.0296(17) 0.0382(17) 0.0040(13) -0.0061(14) 0.0130(14)
N10 0.039(2) 0.0266(17) 0.0281(15) 0.0062(12) -0.0003(14) 0.0135(15)
N11 0.0252(17) 0.0327(18) 0.0292(15) 0.0051(13) -0.0020(13) 0.0089(14)
N12 0.0358(19) 0.0309(17) 0.0258(15) 0.0114(12) 0.0044(13) 0.0147(15)
C1 0.029(2) 0.031(2) 0.0298(18) 0.0052(15) 0.0142(15) 0.0059(16)
C2 0.031(2) 0.0252(18) 0.0212(16) 0.0038(13) 0.0064(14) 0.0110(16)
C3 0.0216(19) 0.0290(19) 0.0326(18) -0.0010(14) 0.0064(15) 0.0059(15)
C4 0.072(4) 0.061(3) 0.042(2) 0.020(2) 0.037(3) 0.046(3)
C5 0.0205(18) 0.0213(18) 0.044(2) -0.0022(15) 0.0138(15) 0.0046(15)
C6 0.028(2) 0.037(2) 0.042(2) 0.0032(17) 0.0115(17) 0.0056(18)
C7 0.050(3) 0.061(3) 0.044(3) -0.001(2) 0.022(2) 0.005(3)
C8 0.022(2) 0.053(3) 0.069(3) -0.015(2) 0.014(2) 0.009(2)
N7A 0.0258(17) 0.0302(17) 0.0302(16) 0.0066(12) -0.0018(13) 0.0102(14)
C10A 0.0215(13) 0.0240(14) 0.0229(16) 0.0018(10) 0.0039(10) 0.0084(9)
C11A 0.017(2) 0.029(4) 0.026(6) 0.011(4) 0.010(4) 0.011(2)
C12A 0.023(3) 0.019(3) 0.028(5) 0.003(3) 0.002(3) 0.008(2)
C13A 0.025(5) 0.029(4) 0.019(4) 0.005(3) 0.009(3) 0.008(3)
C14A 0.021(5) 0.031(4) 0.020(5) 0.000(3) 0.010(3) 0.015(3)
N8A 0.0179(16) 0.0372(19) 0.0360(17) 0.0042(14) 0.0007(13) 0.0096(14)
C19A 0.068(5) 0.065(11) 0.031(8) 0.035(4) 0.020(6) 0.046(6)
C18A 0.051(7) 0.089(5) 0.036(3) 0.022(3) 0.015(5) 0.047(5)
C17A 0.035(5) 0.035(3) 0.020(5) 0.008(3) 0.007(3) 0.015(3)
C21A 0.027(2) 0.025(3) 0.029(5) 0.006(4) 0.006(4) 0.0091(19)
C20A 0.033(2) 0.026(4) 0.011(7) 0.002(6) 0.007(6) 0.005(2)
C15A 0.034(3) 0.036(3) 0.028(3) 0.008(2) 0.006(2) 0.015(3)
C16A 0.042(4) 0.042(4) 0.030(3) 0.007(3) 0.007(2) 0.021(3)
N7B 0.0258(17) 0.0302(17) 0.0302(16) 0.0066(12) -0.0018(13) 0.0102(14)
C10B 0.0215(13) 0.0240(14) 0.0229(16) 0.0018(10) 0.0039(10) 0.0084(9)
C11B 0.017(2) 0.029(4) 0.026(6) 0.011(4) 0.010(4) 0.011(2)
C12B 0.023(3) 0.019(3) 0.028(5) 0.003(3) 0.002(3) 0.008(2)
C13B 0.025(5) 0.029(4) 0.019(4) 0.005(3) 0.009(3) 0.008(3)
C14B 0.021(5) 0.031(4) 0.020(5) 0.000(3) 0.010(3) 0.015(3)
N8B 0.0179(16) 0.0372(19) 0.0360(17) 0.0042(14) 0.0007(13) 0.0096(14)
C19B 0.068(5) 0.065(11) 0.031(8) 0.035(4) 0.020(6) 0.046(6)
C18B 0.051(7) 0.089(5) 0.036(3) 0.022(3) 0.015(5) 0.047(5)
C17B 0.035(5) 0.035(3) 0.020(5) 0.008(3) 0.007(3) 0.015(3)
C21B 0.027(2) 0.025(3) 0.029(5) 0.006(4) 0.006(4) 0.0091(19)
C20B 0.033(2) 0.026(4) 0.011(7) 0.002(6) 0.007(6) 0.005(2)
C15B 0.034(3) 0.036(3) 0.028(3) 0.008(2) 0.006(2) 0.015(3)
C16B 0.042(4) 0.042(4) 0.030(3) 0.007(3) 0.007(2) 0.021(3)
C9 0.0176(18) 0.032(2) 0.051(2) -0.0049(17) 0.0094(16) 0.0077(16)
C22 0.0234(19) 0.0282(19) 0.0260(17) 0.0005(14) 0.0027(14) 0.0029(15)
C23 0.0210(18) 0.0244(18) 0.0280(17) 0.0023(13) 0.0020(14) 0.0067(15)
C24 0.0198(18) 0.0242(18) 0.0271(17) 0.0029(13) 0.0010(13) 0.0045(14)
C25 0.045(3) 0.055(3) 0.0271(19) -0.0003(17) 0.0049(17) 0.031(2)
C26 0.041(3) 0.056(3) 0.036(2) 0.0044(19) 0.0021(18) 0.033(2)
C27 0.028(2) 0.0285(19) 0.0228(16) 0.0020(13) 0.0039(14) 0.0106(16)
C28 0.0233(18) 0.0243(18) 0.0268(17) 0.0035(13) 0.0076(14) 0.0048(15)
C29 0.0266(19) 0.0182(17) 0.0280(17) 0.0062(13) 0.0064(14) 0.0053(14)
C30 0.031(2) 0.038(2) 0.0343(19) 0.0147(16) 0.0131(16) 0.0169(18)
C31 0.033(2) 0.045(2) 0.038(2) 0.0176(18) 0.0107(17) 0.022(2)
C32 0.035(2) 0.029(2) 0.0260(17) 0.0043(14) 0.0067(15) 0.0117(17)
C33 0.0238(19) 0.0292(19) 0.0308(18) 0.0033(14) 0.0057(14) 0.0115(16)
C34 0.034(2) 0.046(3) 0.043(2) 0.0225(19) 0.0008(19) 0.002(2)
C35 0.030(2) 0.045(3) 0.040(2) 0.0131(18) 0.0016(18) 0.0011(19)
C36 0.033(2) 0.0232(18) 0.0268(17) 0.0004(14) 0.0001(15) 0.0082(16)
C37 0.047(3) 0.051(3) 0.0247(18) 0.0140(17) 0.0113(17) 0.028(2)
C38 0.041(2) 0.048(2) 0.0285(19) 0.0085(17) 0.0115(17) 0.028(2)
C39 0.028(2) 0.033(2) 0.0329(19) 0.0043(15) 0.0063(16) 0.0069(17)
C40 0.029(2) 0.032(2) 0.035(2) 0.0039(16) 0.0056(16) 0.0100(17)
C41 0.0237(19) 0.0234(18) 0.0352(19) -0.0030(14) -0.0014(15) 0.0087(15)
C42 0.031(2) 0.034(2) 0.038(2) 0.0090(16) 0.0052(17) 0.0073(18)
C43 0.022(2) 0.037(2) 0.044(2) 0.0041(17) 0.0023(16) 0.0071(17)
C44 0.032(2) 0.039(2) 0.040(2) 0.0111(17) 0.0049(17) 0.0132(19)
C45 0.024(2) 0.038(2) 0.040(2) 0.0067(17) 0.0037(16) 0.0113(17)

loop_
_atom_type_symbol
_atom_type_description
_atom_type_scat_dispersion_real
_atom_type_scat_dispersion_imag
_atom_type_scat_source
C C 0.0033 0.0016 'International Tables Vol C Tables 4.2.6.8 and 6.1.1.4'
H H 0.0000 0.0000 'International Tables Vol C Tables 4.2.6.8 and 6.1.1.4'
Dy Dy -0.1892 4.4098 'International Tables Vol C Tables 4.2.6.8 and 6.1.1.4'
N N 0.0061 0.0033 'International Tables Vol C Tables 4.2.6.8 and 6.1.1.4'
O O 0.0106 0.0060 'International Tables Vol C Tables 4.2.6.8 and 6.1.1.4'
S S 0.1246 0.1234 'International Tables Vol C Tables 4.2.6.8 and 6.1.1.4'

loop_
_geom_angle_atom_site_label_1
_geom_angle_atom_site_label_2
_geom_angle_atom_site_label_3
_geom_angle
O1 Dy1 N4 25.90(9)
O1 Dy1 N7A 143.66(10)
O1W Dy1 O1 76.85(9)
O1W Dy1 O2 73.63(9)
O1W Dy1 N1 144.65(10)
O1W Dy1 N2 141.92(10)
O1W Dy1 N3 90.70(10)
O1W Dy1 N4 77.16(9)
O1W Dy1 N7A 73.05(9)
O2 Dy1 O1 51.27(8)
O2 Dy1 N4 25.84(8)
O2 Dy1 N7A 133.82(9)
O4 Dy1 O1 78.05(10)
O4 Dy1 O1W 86.07(11)
O4 Dy1 O2 128.12(10)
O4 Dy1 N1 81.84(11)
O4 Dy1 N2 104.52(12)
O4 Dy1 N3 156.74(11)
O4 Dy1 N4 103.89(10)
O4 Dy1 N7A 80.02(11)
N1 Dy1 O1 131.79(10)
N1 Dy1 O2 138.23(10)
N1 Dy1 N2 73.43(11)
N1 Dy1 N4 138.02(10)
N1 Dy1 N7A 72.19(10)
N2 Dy1 O1 70.07(11)
N2 Dy1 O2 71.17(10)
N2 Dy1 N4 64.83(11)
N2 Dy1 N7A 144.24(11)
N3 Dy1 O1 123.59(10)
N3 Dy1 O2 72.36(10)
N3 Dy1 N1 87.68(11)
N3 Dy1 N2 92.15(11)
N3 Dy1 N4 97.80(10)
N3 Dy1 N7A 77.02(11)
N7A Dy1 N4 149.63(10)
N4 O1 Dy1 95.0(2)
Dy1 O1W H1WA 107.9
Dy1 O1W H1WB 116.6
H1WA O1W H1WB 109.0
N4 O2 Dy1 95.73(19)
C5 O4 Dy1 157.5(3)
C1 N1 Dy1 171.4(3)
C2 N2 Dy1 166.0(3)
C3 N3 Dy1 170.4(3)
O1 N4 Dy1 59.09(17)
O2 N4 Dy1 58.43(16)
O2 N4 O1 116.0(3)
O3 N4 Dy1 167.6(3)
O3 N4 O1 122.6(3)
O3 N4 O2 121.4(3)
C7 N5 H5 119.0
C7 N5 C8 121.9(4)
C8 N5 H5 119.0
C43 N9 H9A 120.7
C44 N9 H9A 120.7
C44 N9 C43 118.6(3)
C38 N10 C34 119.3(3)
C22 N11 C26 116.3(3)
C31 N12 H12 120.6
C31 N12 C32 118.8(3)
C32 N12 H12 120.6
N1 C1 S1 177.6(4)
N2 C2 S2 178.8(4)
N3 C3 S3 179.7(4)
N6 C4 S4 175.5(5)
O4 C5 C6 122.1(4)
O4 C5 C9 121.1(4)
C6 C5 C9 116.8(4)
C5 C6 H6 119.7
C7 C6 C5 120.6(4)
C7 C6 H6 119.7
N5 C7 C6 120.6(5)
N5 C7 H7 119.7
C6 C7 H7 119.7
N5 C8 H8 119.5
N5 C8 C9 120.9(4)
C9 C8 H8 119.5
C10A N7A Dy1 112.3(4)
C14A N7A Dy1 131.1(10)
C14A N7A C10A 116.6(11)
N7A C10A H10A 121(6)
C11A C10A N7A 120.6(8)
C11A C10A H10A 118(6)
C10A C11A H11A 120.3
C12A C11A C10A 119.5(11)
C12A C11A H11A 120.3
C11A C12A C13A 118.3(11)
C11A C12A C15A 118.5(12)
C13A C12A C15A 122.8(11)
C12A C13A H13A 121.2
C12A C13A C14A 117.7(12)
C14A C13A H13A 121.2
N7A C14A C13A 127.3(14)
N7A C14A H14A 116.3
C13A C14A H14A 116.3
C20A N8A C19A 119.4(15)
N8A C19A H19A 121.0
C18A C19A N8A 118(2)
C18A C19A H19A 121.0
C19A C18A H18A 120.1
C17A C18A C19A 120(2)
C17A C18A H18A 120.1
C18A C17A C16A 118.5(12)
C21A C17A C18A 120.6(16)
C21A C17A C16A 120.8(14)
C17A C21A H21A 118.4
C17A C21A C20A 123.2(18)
C20A C21A H21A 118.4
N8A C20A H20A 121.2
C21A C20A N8A 117.5(14)
C21A C20A H20A 121.2
C12A C15A H15A 116.5
C16A C15A C12A 127.0(10)
C16A C15A H15A 116.5
C17A C16A H16A 117.2
C15A C16A C17A 125.6(10)
C15A C16A H16A 117.2
H10A C10B H10B 9.8
C11B C10B H10A 125(4)
C11B C10B H10B 116.5
C10B C11B H11B 120.4
C10B C11B C12B 119.1(8)
C12B C11B H11B 120.4
C11B C12B C15B 124.1(8)
C13B C12B C11B 117.2(8)
C13B C12B C15B 118.7(8)
C12B C13B H13B 119.9
C14B C13B C12B 120.3(8)
C14B C13B H13B 119.9
C13B C14B H14B 119.1
C18B C19B H19B 119.6
C19B C18B H18B 119.9
C17B C18B C19B 120.2(15)
C17B C18B H18B 119.9
C18B C17B C21B 115.7(12)
C18B C17B C16B 119.5(10)
C21B C17B C16B 124.8(9)
C17B C21B H21B 121.3
C20B C21B C17B 117.4(13)
C20B C21B H21B 121.3
C21B C20B H20B 117.7
C12B C15B H15B 117.3
C16B C15B C12B 125.5(7)
C16B C15B H15B 117.3
C17B C16B H16B 117.3
C15B C16B C17B 125.4(7)
C15B C16B H16B 117.3
C5 C9 H9 120.5
C8 C9 C5 119.1(4)
C8 C9 H9 120.5
N11 C22 H22 118.2
N11 C22 C23 123.5(3)
C23 C22 H22 118.2
C22 C23 H23 120.1
C22 C23 C24 119.7(3)
C24 C23 H23 120.1
C23 C24 C27 124.0(3)
C25 C24 C23 116.7(3)
C25 C24 C27 119.3(3)
C24 C25 H25 120.2
C26 C25 C24 119.6(4)
C26 C25 H25 120.2
N11 C26 C25 124.1(4)
N11 C26 H26 118.0
C25 C26 H26 118.0
C24 C27 H27 117.7
C28 C27 C24 124.7(3)
C28 C27 H27 117.7
C27 C28 H28 117.5
C27 C28 C29 125.1(3)
C29 C28 H28 117.5
C30 C29 C28 119.1(3)
C30 C29 C33 117.4(3)
C33 C29 C28 123.5(3)
C29 C30 H30 120.2
C31 C30 C29 119.5(4)
C31 C30 H30 120.2
N12 C31 C30 122.6(4)
N12 C31 H31 118.7
C30 C31 H31 118.7
N12 C32 H32 118.9
N12 C32 C33 122.1(3)
C33 C32 H32 118.9
C29 C33 H33 120.3
C32 C33 C29 119.5(3)
C32 C33 H33 120.3
N10 C34 H34 119.0
N10 C34 C35 122.0(4)
C35 C34 H34 119.0
C34 C35 H35 119.8
C34 C35 C36 120.3(4)
C36 C35 H35 119.8
C35 C36 C37 117.3(4)
C35 C36 C39 118.4(4)
C37 C36 C39 124.3(3)
C36 C37 H37 120.0
C36 C37 C38 120.1(4)
C38 C37 H37 120.0
N10 C38 C37 120.9(4)
N10 C38 H38 119.5
C37 C38 H38 119.5
C36 C39 H39 117.5
C40 C39 C36 124.9(4)
C40 C39 H39 117.5
C39 C40 H40 117.6
C39 C40 C41 124.7(4)
C41 C40 H40 117.6
C42 C41 C40 123.4(4)
C45 C41 C40 119.2(4)
C45 C41 C42 117.4(4)
C41 C42 H42 120.3
C43 C42 C41 119.4(4)
C43 C42 H42 120.3
N9 C43 C42 122.3(4)
N9 C43 H43 118.9
C42 C43 H43 118.9
N9 C44 H44 118.6
N9 C44 C45 122.8(4)
C45 C44 H44 118.6
C41 C45 H45 120.3
C44 C45 C41 119.5(4)
C44 C45 H45 120.3

loop_
_geom_bond_atom_site_label_1
_geom_bond_atom_site_label_2
_geom_bond_distance
Dy1 O1 2.495(3)
Dy1 O1W 2.362(3)
Dy1 O2 2.481(2)
Dy1 O4 2.218(3)
Dy1 N1 2.412(3)
Dy1 N2 2.452(3)
Dy1 N3 2.374(3)
Dy1 N4 2.897(3)
Dy1 N7A 2.586(3)
S1 C1 1.620(4)
S2 C2 1.640(4)
S3 C3 1.624(4)
S4 C4 1.586(6)
O1 N4 1.270(4)
O1W H1WA 0.8499
O1W H1WB 0.8501
O2 N4 1.269(4)
O3 N4 1.219(4)
O4 C5 1.269(4)
N1 C1 1.153(5)
N2 C2 1.159(5)
N3 C3 1.156(5)
N5 H5 0.8800
N5 C7 1.335(7)
N5 C8 1.339(7)
N6 C4 1.172(7)
N9 H9A 0.8800
N9 C43 1.335(5)
N9 C44 1.326(5)
N10 C34 1.348(6)
N10 C38 1.336(5)
N11 C22 1.335(5)
N11 C26 1.336(5)
N12 H12 0.9000
N12 C31 1.333(5)
N12 C32 1.340(5)
C5 C6 1.413(6)
C5 C9 1.427(5)
C6 H6 0.9500
C6 C7 1.350(6)
C7 H7 0.9500
C8 H8 0.9500
C8 C9 1.366(6)
N7A C10A 1.451(11)
N7A C14A 1.19(2)
C10A H10A 0.85(9)
C10A C11A 1.380(18)
C11A H11A 0.9500
C11A C12A 1.368(12)
C12A C13A 1.381(14)
C12A C15A 1.488(15)
C13A H13A 0.9500
C13A C14A 1.42(3)
C14A H14A 0.9500
N8A C19A 1.44(3)
N8A C20A 1.42(3)
C19A H19A 0.9500
C19A C18A 1.38(3)
C18A H18A 0.9500
C18A C17A 1.377(16)
C17A C21A 1.352(14)
C17A C16A 1.477(18)
C21A H21A 0.9500
C21A C20A 1.36(4)
C20A H20A 0.9500
C15A H15A 0.9500
C15A C16A 1.342(13)
C16A H16A 0.9500
C10B H10A 1.23(9)
C10B H10B 0.9500
C10B C11B 1.382(13)
C11B H11B 0.9500
C11B C12B 1.391(10)
C12B C13B 1.389(10)
C12B C15B 1.471(11)
C13B H13B 0.9500
C13B C14B 1.37(2)
C14B H14B 0.9500
C19B H19B 0.9500
C19B C18B 1.389(17)
C18B H18B 0.9500
C18B C17B 1.375(12)
C17B C21B 1.393(11)
C17B C16B 1.452(13)
C21B H21B 0.9500
C21B C20B 1.37(3)
C20B H20B 0.9500
C15B H15B 0.9500
C15B C16B 1.327(11)
C16B H16B 0.9500
C9 H9 0.9500
C22 H22 0.9500
C22 C23 1.384(5)
C23 H23 0.9500
C23 C24 1.393(5)
C24 C25 1.383(5)
C24 C27 1.470(5)
C25 H25 0.9500
C25 C26 1.380(6)
C26 H26 0.9500
C27 H27 0.9500
C27 C28 1.331(5)
C28 H28 0.9500
C28 C29 1.465(5)
C29 C30 1.390(5)
C29 C33 1.402(5)
C30 H30 0.9500
C30 C31 1.377(5)
C31 H31 0.9500
C32 H32 0.9500
C32 C33 1.378(5)
C33 H33 0.9500
C34 H34 0.9500
C34 C35 1.362(6)
C35 H35 0.9500
C35 C36 1.385(6)
C36 C37 1.392(6)
C36 C39 1.474(5)
C37 H37 0.9500
C37 C38 1.393(5)
C38 H38 0.9500
C39 H39 0.9500
C39 C40 1.316(6)
C40 H40 0.9500
C40 C41 1.474(5)
C41 C42 1.395(6)
C41 C45 1.389(6)
C42 H42 0.9500
C42 C43 1.378(6)
C43 H43 0.9500
C44 H44 0.9500
C44 C45 1.373(6)
C45 H45 0.9500

loop_
_geom_torsion_atom_site_label_1
_geom_torsion_atom_site_label_2
_geom_torsion_atom_site_label_3
_geom_torsion_atom_site_label_4
_geom_torsion
Dy1 O1 N4 O2 14.0(3)
Dy1 O1 N4 O3 -165.5(4)
Dy1 O2 N4 O1 -14.1(3)
Dy1 O2 N4 O3 165.4(4)
Dy1 O4 C5 C6 -13.2(10)
Dy1 O4 C5 C9 167.6(6)
Dy1 N1 C1 S1 -23(10)
Dy1 N2 C2 S2 -101(17)
Dy1 N3 C3 S3 126(100)
Dy1 N7A C10A C11A 175.4(9)
Dy1 N7A C14A C13A -174.5(15)
O1 Dy1 O2 N4 8.2(2)
O1 Dy1 O4 C5 -21.7(7)
O1 Dy1 N1 C1 -40(2)
O1 Dy1 N2 C2 -29.3(13)
O1 Dy1 N3 C3 -22.4(18)
O1 Dy1 N4 O2 -165.2(3)
O1 Dy1 N4 O3 101.6(13)
O1 Dy1 N7A C10A -86.2(5)
O1 Dy1 N7A C14A 92.3(17)
O1W Dy1 O1 N4 -87.6(2)
O1W Dy1 O2 N4 94.3(2)
O1W Dy1 O4 C5 -99.1(8)
O1W Dy1 N1 C1 -178(2)
O1W Dy1 N2 C2 1.9(14)
O1W Dy1 N3 C3 52.3(18)
O1W Dy1 N4 O1 86.3(2)
O1W Dy1 N4 O2 -78.9(2)
O1W Dy1 N4 O3 -172.1(13)
O1W Dy1 N7A C10A -121.6(5)
O1W Dy1 N7A C14A 56.9(17)
O2 Dy1 O1 N4 -8.22(19)
O2 Dy1 O4 C5 -33.5(8)
O2 Dy1 N1 C1 35(2)
O2 Dy1 N2 C2 25.3(13)
O2 Dy1 N3 C3 -20.3(17)
O2 Dy1 N4 O1 165.2(3)
O2 Dy1 N4 O3 -93.2(13)
O2 Dy1 N7A C10A -167.1(5)
O2 Dy1 N7A C14A 11.4(17)
O4 Dy1 O1 N4 -176.3(2)
O4 Dy1 O2 N4 23.1(3)
O4 Dy1 N1 C1 -106(2)
O4 Dy1 N2 C2 -100.6(14)
O4 Dy1 N3 C3 133.9(17)
O4 Dy1 N4 O1 3.7(2)
O4 Dy1 N4 O2 -161.5(2)
O4 Dy1 N4 O3 105.3(12)
O4 Dy1 N7A C10A -32.7(5)
O4 Dy1 N7A C14A 145.8(17)
O4 C5 C6 C7 -177.5(4)
O4 C5 C9 C8 177.7(4)
N1 Dy1 O1 N4 116.2(2)
N1 Dy1 O2 N4 -104.4(2)
N1 Dy1 O4 C5 114.2(8)
N1 Dy1 N2 C2 -177.3(14)
N1 Dy1 N3 C3 -163.1(18)
N1 Dy1 N4 O1 -89.6(3)
N1 Dy1 N4 O2 105.3(2)
N1 Dy1 N4 O3 12.0(13)
N1 Dy1 N7A C10A 51.9(5)
N1 Dy1 N7A C14A -129.6(17)
N2 Dy1 O1 N4 73.2(2)
N2 Dy1 O2 N4 -70.9(2)
N2 Dy1 O4 C5 43.8(8)
N2 Dy1 N1 C1 2(2)
N2 Dy1 N3 C3 -89.8(18)
N2 Dy1 N4 O1 -96.1(2)
N2 Dy1 N4 O2 98.8(2)
N2 Dy1 N4 O3 5.5(12)
N2 Dy1 N7A C10A 68.3(5)
N2 Dy1 N7A C14A -113.1(17)
N3 Dy1 O1 N4 -5.7(3)
N3 Dy1 O2 N4 -169.5(2)
N3 Dy1 O4 C5 178.3(6)
N3 Dy1 N1 C1 95(2)
N3 Dy1 N2 C2 95.8(14)
N3 Dy1 N4 O1 175.2(2)
N3 Dy1 N4 O2 10.1(2)
N3 Dy1 N4 O3 -83.2(13)
N3 Dy1 N7A C10A 143.6(5)
N3 Dy1 N7A C14A -37.9(17)
N4 Dy1 O4 C5 -23.4(8)
N4 Dy1 N1 C1 -5(2)
N4 Dy1 N2 C2 -1.8(13)
N4 Dy1 N3 C3 -24.9(18)
N4 Dy1 N7A C10A -133.2(5)
N4 Dy1 N7A C14A 45.3(17)
N5 C8 C9 C5 0.2(7)
N9 C44 C45 C41 -1.4(7)
N10 C34 C35 C36 -0.3(7)
N11 C22 C23 C24 0.2(6)
N12 C32 C33 C29 1.5(6)
C5 C6 C7 N5 -0.6(7)
C6 C5 C9 C8 -1.6(6)
C7 N5 C8 C9 1.1(8)
C8 N5 C7 C6 -0.9(8)
N7A Dy1 O1 N4 -122.3(2)
N7A Dy1 O2 N4 139.6(2)
N7A Dy1 O4 C5 -172.6(8)
N7A Dy1 N1 C1 172(2)
N7A Dy1 N2 C2 166.4(13)
N7A Dy1 N3 C3 124.7(18)
N7A Dy1 N4 O1 97.6(3)
N7A Dy1 N4 O2 -67.5(3)
N7A Dy1 N4 O3 -160.8(12)
N7A C10A C11A C12A 1.4(18)
C10A N7A C14A C13A 4(3)
C10A C11A C12A C13A 0(2)
C10A C11A C12A C15A -172.2(10)
C11A C12A C13A C14A 0(2)
C11A C12A C15A C16A 169.0(12)
C12A C13A C14A N7A -3(3)
C12A C15A C16A C17A -178.2(11)
C13A C12A C15A C16A -2.9(18)
C14A N7A C10A C11A -3.4(19)
N8A C19A C18A C17A 14(4)
C19A N8A C20A C21A 7(4)
C19A C18A C17A C21A -9(3)
C19A C18A C17A C16A 169(2)
C18A C17A C21A C20A 3(3)
C18A C17A C16A C15A 7(2)
C17A C21A C20A N8A -2(4)
C21A C17A C16A C15A -174.6(13)
C20A N8A C19A C18A -13(4)
C15A C12A C13A C14A 172.1(15)
C16A C17A C21A C20A -175(2)
C10B C11B C12B C13B 6.6(14)
C10B C11B C12B C15B -172.1(8)
C11B C12B C13B C14B -5.1(17)
C11B C12B C15B C16B 1.4(13)
C12B C15B C16B C17B 177.9(8)
C13B C12B C15B C16B -177.2(9)
C19B C18B C17B C21B 2(2)
C19B C18B C17B C16B -178.0(17)
C18B C17B C21B C20B 2(2)
C18B C17B C16B C15B -178.9(11)
C21B C17B C16B C15B 0.8(16)
C15B C12B C13B C14B 173.7(12)
C16B C17B C21B C20B -177.4(14)
C9 C5 C6 C7 1.8(6)
C22 N11 C26 C25 -3.0(7)
C22 C23 C24 C25 -1.9(6)
C22 C23 C24 C27 177.9(3)
C23 C24 C25 C26 1.2(6)
C23 C24 C27 C28 6.0(6)
C24 C25 C26 N11 1.4(8)
C24 C27 C28 C29 179.6(3)
C25 C24 C27 C28 -174.2(4)
C26 N11 C22 C23 2.2(6)
C27 C24 C25 C26 -178.7(4)
C27 C28 C29 C30 -163.8(4)
C27 C28 C29 C33 17.4(6)
C28 C29 C30 C31 179.8(4)
C28 C29 C33 C32 178.8(4)
C29 C30 C31 N12 1.3(7)
C30 C29 C33 C32 0.0(5)
C31 N12 C32 C33 -1.6(6)
C32 N12 C31 C30 0.2(6)
C33 C29 C30 C31 -1.4(6)
C34 N10 C38 C37 -0.3(6)
C34 C35 C36 C37 -0.5(6)
C34 C35 C36 C39 179.5(4)
C35 C36 C37 C38 0.9(6)
C35 C36 C39 C40 -179.7(4)
C36 C37 C38 N10 -0.5(6)
C36 C39 C40 C41 -179.6(3)
C37 C36 C39 C40 0.4(6)
C38 N10 C34 C35 0.7(7)
C39 C36 C37 C38 -179.1(4)
C39 C40 C41 C42 -0.3(6)
C39 C40 C41 C45 179.9(4)
C40 C41 C42 C43 179.5(4)
C40 C41 C45 C44 -178.9(4)
C41 C42 C43 N9 0.3(6)
C42 C41 C45 C44 1.3(6)
C43 N9 C44 C45 0.9(6)
C44 N9 C43 C42 -0.3(6)
C45 C41 C42 C43 -0.8(6)
